data_4109702
loop_
_publ_author_name
'Alex S. Ionkin'
'William J. Marshall'
'Brian M. Fish'
'Matthew F. Schiffhauer'
'Fredric Davidson'

_publ_section_title
;
 A Stabilized \b-Oxaphosphoniumbetaine: An Elusive Zwitterion
;
_journal_name_full 'Journal of the American Chemical Society'
_journal_page_first 9210
_journal_page_last 9215
_journal_paper_doi 10.1021/ja071644a
_journal_volume 129
_journal_year 2007
_chemical_formula_sum 'C12 H22 F3 O P'
_chemical_formula_weight 270.27
_chemical_name_systematic
;
 ?
;
_space_group_IT_number 9
_symmetry_cell_setting monoclinic
_symmetry_space_group_name_Hall 'C -2yc'
_symmetry_space_group_name_H-M 'C 1 c 1'
_atom_sites_solution_hydrogens geom
_atom_sites_solution_primary direct
_atom_sites_solution_secondary difmap
_audit_creation_method SHELXL-97
_cell_angle_alpha 90.00
_cell_angle_beta 102.946(5)
_cell_angle_gamma 90.00
_cell_formula_units_Z 4
_cell_length_a 8.496(3)
_cell_length_b 20.619(7)
_cell_length_c 8.291(3)
_cell_measurement_temperature 296(2)
_cell_volume 1415.5(9)
_computing_cell_refinement 'Bruker XSCANS'
_computing_data_collection 'Bruker XSCANS'
_computing_data_reduction 'Bruker SHELXTL'
_computing_molecular_graphics 'Bruker SHELXTL'
_computing_publication_material 'Bruker SHELXTL'
_computing_structure_refinement 'SHELXL-97 (Sheldrick, 1997)'
_computing_structure_solution 'SHELXS-97 (Sheldrick, 1990)'
_diffrn_ambient_temperature 173(2)
_diffrn_measured_fraction_theta_full 0.998
_diffrn_measured_fraction_theta_max 0.998
_diffrn_measurement_device_type 'Bruker P4'
_diffrn_measurement_method '\w scans'
_diffrn_radiation_monochromator graphite
_diffrn_radiation_source 'fine-focus sealed tube'
_diffrn_radiation_type MoK\a
_diffrn_radiation_wavelength 0.71073
_diffrn_reflns_av_R_equivalents 0.0500
_diffrn_reflns_av_sigmaI/netI 0.0477
_diffrn_reflns_limit_h_max 11
_diffrn_reflns_limit_h_min -10
_diffrn_reflns_limit_k_max 27
_diffrn_reflns_limit_k_min -27
_diffrn_reflns_limit_l_max 11
_diffrn_reflns_limit_l_min -11
_diffrn_reflns_number 9898
_diffrn_reflns_theta_full 28.36
_diffrn_reflns_theta_max 28.36
_diffrn_reflns_theta_min 1.98
_exptl_absorpt_coefficient_mu 0.212
_exptl_absorpt_correction_type none
_exptl_crystal_colour colourless
_exptl_crystal_density_diffrn 1.268
_exptl_crystal_description hex.plate
_exptl_crystal_F_000 576
_exptl_crystal_size_max 0.240
_exptl_crystal_size_mid 0.200
_exptl_crystal_size_min 0.060
_refine_diff_density_max 0.622
_refine_diff_density_min -0.486
_refine_diff_density_rms 0.087
_refine_ls_abs_structure_details 'Flack H D (1983), Acta Cryst. A39, 876-881'
_refine_ls_abs_structure_Flack 0.05(12)
_refine_ls_extinction_method none
_refine_ls_goodness_of_fit_ref 1.087
_refine_ls_hydrogen_treatment riding
_refine_ls_matrix_type full
_refine_ls_number_parameters 161
_refine_ls_number_reflns 3243
_refine_ls_number_restraints 2
_refine_ls_restrained_S_all 1.087
_refine_ls_R_factor_all 0.0586
_refine_ls_R_factor_gt 0.0520
_refine_ls_shift/su_max 0.000
_refine_ls_shift/su_mean 0.000
_refine_ls_structure_factor_coef Fsqd
_refine_ls_weighting_details 'calc w=1/[\s^2^(Fo^2^)+(0.0921P)^2^+0.4111P] where P=(Fo^2^+2Fc^2^)/3'
_refine_ls_weighting_scheme calc
_refine_ls_wR_factor_gt 0.1326
_refine_ls_wR_factor_ref 0.1413
_reflns_number_gt 2946
_reflns_number_total 3243
_reflns_threshold_expression >2sigma(I)
_cod_data_source_file ja071644asi20070412_015510_1.cif
_cod_data_source_block 07086
_cod_database_code 4109702

loop_
_symmetry_equiv_pos_as_xyz
'x, y, z'
'x, -y, z+1/2'
'x+1/2, y+1/2, z'
'x+1/2, -y+1/2, z+1/2'

loop_
_atom_site_label
_atom_site_type_symbol
_atom_site_fract_x
_atom_site_fract_y
_atom_site_fract_z
_atom_site_U_iso_or_equiv
_atom_site_adp_type
_atom_site_occupancy
_atom_site_symmetry_multiplicity
_atom_site_calc_flag
_atom_site_refinement_flags
P1 P 0.98342(6) 0.34986(2) 0.02569(6) 0.02555(16) Uani 1 1 d .
F1 F 0.5583(3) 0.46025(10) -0.2519(3) 0.0588(6) Uani 1 1 d .
O1 O 0.7928(3) 0.33181(11) -0.3502(2) 0.0411(5) Uani 1 1 d .
C1 C 0.9935(3) 0.26789(12) -0.0437(4) 0.0343(5) Uani 1 1 d .
H1A H 1.0097 0.2680 -0.1547 0.051 Uiso 1 1 calc R
H1B H 0.8944 0.2459 -0.0416 0.051 Uiso 1 1 calc R
H1C H 1.0819 0.2459 0.0279 0.051 Uiso 1 1 calc R
C2 C 0.8211(3) 0.39085(12) -0.0979(3) 0.0295(5) Uani 1 1 d .
H2A H 0.7770 0.4256 -0.0516 0.035 Uiso 1 1 calc R
F2 F 0.4796(3) 0.37979(12) -0.4029(4) 0.0794(9) Uani 1 1 d .
C3 C 0.7543(3) 0.37486(12) -0.2600(3) 0.0299(5) Uani 1 1 d .
F3 F 0.6401(4) 0.44905(17) -0.4708(4) 0.0993(12) Uani 1 1 d .
C4 C 0.6086(4) 0.41597(14) -0.3462(3) 0.0368(6) Uani 1 1 d .
C5 C 1.1774(3) 0.38761(13) 0.0099(3) 0.0335(5) Uani 1 1 d .
C6 C 1.3255(4) 0.34804(17) 0.0933(5) 0.0529(9) Uani 1 1 d .
H6A H 1.4199 0.3657 0.0641 0.079 Uiso 1 1 calc R
H6B H 1.3114 0.3038 0.0571 0.079 Uiso 1 1 calc R
H6C H 1.3381 0.3498 0.2112 0.079 Uiso 1 1 calc R
C7 C 1.1915(4) 0.45674(15) 0.0807(5) 0.0505(8) Uani 1 1 d .
H7A H 1.2759 0.4795 0.0444 0.076 Uiso 1 1 calc R
H7B H 1.2165 0.4548 0.1994 0.076 Uiso 1 1 calc R
H7C H 1.0910 0.4791 0.0427 0.076 Uiso 1 1 calc R
C8 C 1.1721(5) 0.3927(2) -0.1768(4) 0.0532(8) Uani 1 1 d .
H8A H 1.2679 0.4141 -0.1926 0.080 Uiso 1 1 calc R
H8B H 1.0787 0.4171 -0.2302 0.080 Uiso 1 1 calc R
H8C H 1.1666 0.3500 -0.2238 0.080 Uiso 1 1 calc R
C9 C 0.9452(4) 0.34651(13) 0.2371(3) 0.0323(5) Uani 1 1 d .
C10 C 1.0851(5) 0.3158(2) 0.3605(4) 0.0584(10) Uani 1 1 d .
H10A H 1.0526 0.3070 0.4620 0.088 Uiso 1 1 calc R
H10B H 1.1754 0.3450 0.3816 0.088 Uiso 1 1 calc R
H10C H 1.1156 0.2760 0.3157 0.088 Uiso 1 1 calc R
C11 C 0.9072(7) 0.41352(19) 0.2962(5) 0.0647(11) Uani 1 1 d .
H11A H 0.8889 0.4103 0.4061 0.097 Uiso 1 1 calc R
H11B H 0.8122 0.4304 0.2230 0.097 Uiso 1 1 calc R
H11C H 0.9966 0.4421 0.2969 0.097 Uiso 1 1 calc R
C12 C 0.7955(5) 0.3038(2) 0.2278(4) 0.0585(10) Uani 1 1 d .
H12A H 0.7647 0.3048 0.3323 0.088 Uiso 1 1 calc R
H12B H 0.8199 0.2601 0.2025 0.088 Uiso 1 1 calc R
H12C H 0.7083 0.3199 0.1428 0.088 Uiso 1 1 calc R

loop_
_atom_site_aniso_label
_atom_site_aniso_U_11
_atom_site_aniso_U_22
_atom_site_aniso_U_33
_atom_site_aniso_U_23
_atom_site_aniso_U_13
_atom_site_aniso_U_12
P1 0.0187(3) 0.0303(3) 0.0280(3) -0.0003(2) 0.00594(18) 0.0003(2)
F1 0.0432(11) 0.0622(11) 0.0627(11) -0.0122(9) -0.0052(9) 0.0247(9)
O1 0.0360(12) 0.0537(11) 0.0322(9) -0.0068(8) 0.0044(8) 0.0089(9)
C1 0.0272(13) 0.0321(12) 0.0420(12) -0.0027(10) 0.0046(10) 0.0023(9)
C2 0.0212(11) 0.0348(11) 0.0326(11) -0.0001(9) 0.0062(9) 0.0051(9)
F2 0.0288(10) 0.0740(14) 0.121(2) -0.0364(13) -0.0142(13) 0.0086(10)
C3 0.0232(12) 0.0342(11) 0.0322(11) 0.0035(9) 0.0061(9) 0.0014(9)
F3 0.081(2) 0.146(3) 0.0813(17) 0.0744(19) 0.0408(16) 0.062(2)
C4 0.0287(13) 0.0446(13) 0.0348(12) 0.0021(11) 0.0021(10) 0.0040(11)
C5 0.0214(12) 0.0398(12) 0.0400(13) 0.0040(10) 0.0083(10) -0.0011(9)
C6 0.0198(13) 0.0566(19) 0.081(3) 0.0127(15) 0.0090(15) 0.0036(12)
C7 0.0405(17) 0.0421(15) 0.067(2) -0.0030(13) 0.0090(15) -0.0115(12)
C8 0.0386(17) 0.079(2) 0.0470(16) 0.0034(15) 0.0200(13) -0.0108(16)
C9 0.0260(13) 0.0477(14) 0.0237(11) 0.0018(9) 0.0065(9) 0.0003(10)
C10 0.0432(19) 0.097(3) 0.0331(14) 0.0109(16) 0.0052(13) 0.0190(19)
C11 0.090(3) 0.067(2) 0.0484(18) -0.0070(16) 0.0379(19) 0.011(2)
C12 0.0383(18) 0.096(3) 0.0440(16) 0.0102(17) 0.0151(13) -0.0212(18)

loop_
_atom_type_symbol
_atom_type_description
_atom_type_scat_dispersion_real
_atom_type_scat_dispersion_imag
_atom_type_scat_source
C C 0.0033 0.0016 'International Tables Vol C Tables 4.2.6.8 and 6.1.1.4'
H H 0.0000 0.0000 'International Tables Vol C Tables 4.2.6.8 and 6.1.1.4'
O O 0.0106 0.0060 'International Tables Vol C Tables 4.2.6.8 and 6.1.1.4'
F F 0.0171 0.0103 'International Tables Vol C Tables 4.2.6.8 and 6.1.1.4'
P P 0.1023 0.0942 'International Tables Vol C Tables 4.2.6.8 and 6.1.1.4'

loop_
_geom_angle_atom_site_label_1
_geom_angle_atom_site_label_2
_geom_angle_atom_site_label_3
_geom_angle
C2 P1 C1 110.93(12)
C2 P1 C5 110.73(12)
C1 P1 C5 105.40(13)
C2 P1 C9 106.92(13)
C1 P1 C9 107.42(13)
C5 P1 C9 115.42(13)
C3 C2 P1 123.86(19)
O1 C3 C2 130.4(2)
O1 C3 C4 113.8(2)
C2 C3 C4 115.8(2)
F3 C4 F2 108.2(3)
F3 C4 F1 104.7(3)
F2 C4 F1 104.2(3)
F3 C4 C3 111.5(3)
F2 C4 C3 111.8(2)
F1 C4 C3 115.8(2)
C6 C5 C7 109.6(3)
C6 C5 C8 109.0(3)
C7 C5 C8 107.7(3)
C6 C5 P1 113.5(2)
C7 C5 P1 110.9(2)
C8 C5 P1 105.9(2)
C10 C9 C11 110.5(3)
C10 C9 C12 108.0(3)
C11 C9 C12 107.6(3)
C10 C9 P1 112.1(2)
C11 C9 P1 111.4(2)
C12 C9 P1 107.02(19)

loop_
_geom_bond_atom_site_label_1
_geom_bond_atom_site_label_2
_geom_bond_distance
P1 C2 1.741(2)
P1 C1 1.794(3)
P1 C5 1.853(3)
P1 C9 1.854(3)
F1 C4 1.333(4)
O1 C3 1.251(3)
C2 C3 1.377(4)
F2 C4 1.322(4)
C3 C4 1.538(4)
F3 C4 1.314(4)
C5 C6 1.529(4)
C5 C7 1.536(4)
C5 C8 1.542(4)
C9 C10 1.522(4)
C9 C11 1.525(4)
C9 C12 1.534(4)

loop_
_geom_torsion_atom_site_label_1
_geom_torsion_atom_site_label_2
_geom_torsion_atom_site_label_3
_geom_torsion_atom_site_label_4
_geom_torsion
C1 P1 C2 C3 -25.7(3)
C5 P1 C2 C3 91.0(2)
C9 P1 C2 C3 -142.5(2)
P1 C2 C3 O1 -1.5(4)
P1 C2 C3 C4 178.41(19)
O1 C3 C4 F3 -63.7(4)
C2 C3 C4 F3 116.3(3)
O1 C3 C4 F2 57.5(3)
C2 C3 C4 F2 -122.4(3)
O1 C3 C4 F1 176.7(3)
C2 C3 C4 F1 -3.3(4)
C2 P1 C5 C6 -171.0(2)
C1 P1 C5 C6 -50.9(3)
C9 P1 C5 C6 67.4(3)
C2 P1 C5 C7 65.1(2)
C1 P1 C5 C7 -174.9(2)
C9 P1 C5 C7 -56.5(2)
C2 P1 C5 C8 -51.4(2)
C1 P1 C5 C8 68.6(2)
C9 P1 C5 C8 -173.0(2)
C2 P1 C9 C10 -176.0(2)
C1 P1 C9 C10 64.9(3)
C5 P1 C9 C10 -52.3(3)
C2 P1 C9 C11 -51.6(3)
C1 P1 C9 C11 -170.7(3)
C5 P1 C9 C11 72.1(3)
C2 P1 C9 C12 65.8(2)
C1 P1 C9 C12 -53.3(3)
C5 P1 C9 C12 -170.5(2)

loop_
_cod_related_entry_id
_cod_related_entry_database
_cod_related_entry_code
1 ChemSpider 30660364
